data_7119435
loop_
_publ_author_name
'Lv, Xiu-Xiu'
'Shi, Lu-Lu'
'Li, Ke'
'Li, Bao-Long'
'Li, Hai-Yan'

_publ_section_title
;
 An unusual porous cationic metal-organic framework based on a
 tetranuclear hydroxyl-copper(ii) cluster for fast and highly efficient
 dichromate trapping through a single-crystal to single-crystal process.
;
_journal_issue 11
_journal_name_full 'Chemical communications (Cambridge, England)'
_journal_page_first 1860
_journal_page_last 1863
_journal_paper_doi 10.1039/c6cc09676j
_journal_volume 53
_journal_year 2017
_chemical_formula_moiety 'C22 H21 Cu2 N6 O5, Br'
_chemical_formula_sum 'C22 H21 Br Cu2 N6 O5'
_chemical_formula_weight 656.44
_space_group_crystal_system monoclinic
_space_group_IT_number 14
_space_group_name_Hall '-P 2ybc'
_space_group_name_H-M_alt 'P 1 21/c 1'
_symmetry_space_group_name_Hall '-P 2ybc'
_symmetry_space_group_name_H-M 'P 1 21/c 1'
_atom_sites_solution_hydrogens mixed
_atom_sites_solution_primary direct
_audit_creation_date 2016-06-11
_audit_creation_method
;
Olex2 1.2-alpha
(compiled 2016.02.24 svn.r3266 for OlexSys, GUI svn.r5155)
;
_audit_update_record
;
2016-11-29 deposited with the CCDC.
2017-01-11 downloaded from the CCDC.
;
_cell_angle_alpha 90
_cell_angle_beta 94.231(2)
_cell_angle_gamma 90
_cell_formula_units_Z 4
_cell_length_a 9.6552(2)
_cell_length_b 17.1958(5)
_cell_length_c 20.8804(6)
_cell_measurement_reflns_used 5533
_cell_measurement_temperature 223.01(10)
_cell_measurement_theta_max 30.1330
_cell_measurement_theta_min 3.1740
_cell_volume 3457.30(16)
_computing_cell_refinement
;
CrysAlisPro, Agilent Technologies,
Version 1.171.36.32 (release 02-08-2013 CrysAlis171 .NET)
(compiled Aug  2 2013,16:46:58)
;
_computing_data_collection
;
CrysAlisPro, Agilent Technologies,
Version 1.171.36.32 (release 02-08-2013 CrysAlis171 .NET)
(compiled Aug  2 2013,16:46:58)
;
_computing_data_reduction
;
CrysAlisPro, Agilent Technologies,
Version 1.171.36.32 (release 02-08-2013 CrysAlis171 .NET)
(compiled Aug  2 2013,16:46:58)
;
_computing_molecular_graphics 'Olex2 (Dolomanov et al., 2009)'
_computing_publication_material 'Olex2 (Dolomanov et al., 2009)'
_computing_structure_refinement 'ShelXL (Sheldrick, 2015)'
_computing_structure_solution 'ShelXT (Sheldrick, 2015)'
_diffrn_ambient_temperature 223.01(10)
_diffrn_detector_area_resol_mean 10.4471
_diffrn_measured_fraction_theta_full 0.998
_diffrn_measured_fraction_theta_max 0.998
_diffrn_measurement_details
;
#__ type_ start__ end____ width___ exp.time_
  1 omega  -16.00   63.00   1.0000   22.1100
omega____ theta____ kappa____ phi______ frames
    -       13.6514   57.0000  -60.0000 79

#__ type_ start__ end____ width___ exp.time_
  2 omega   22.00   86.00   1.0000   22.1100
omega____ theta____ kappa____ phi______ frames
    -       13.6514   37.0000  150.0000 64

#__ type_ start__ end____ width___ exp.time_
  3 omega   35.00   76.00   1.0000   22.1100
omega____ theta____ kappa____ phi______ frames
    -       13.6514 -178.0000  -90.0000 41

#__ type_ start__ end____ width___ exp.time_
  4 omega  -49.00  -23.00   1.0000   22.1100
omega____ theta____ kappa____ phi______ frames
    -      -14.4327  -37.0000    0.0000 26

#__ type_ start__ end____ width___ exp.time_
  5 omega -104.00  -79.00   1.0000   22.1100
omega____ theta____ kappa____ phi______ frames
    -      -14.4327 -178.0000  -60.0000 25

#__ type_ start__ end____ width___ exp.time_
  6 omega  -80.00  -31.00   1.0000   22.1100
omega____ theta____ kappa____ phi______ frames
    -      -14.4327  -37.0000  -60.0000 49
;
_diffrn_measurement_device_type 'Xcalibur, Atlas, Gemini'
_diffrn_measurement_method '\w scans'
_diffrn_orient_matrix_UB_11 -0.0093148000
_diffrn_orient_matrix_UB_12 -0.0284736000
_diffrn_orient_matrix_UB_13 0.0238762000
_diffrn_orient_matrix_UB_21 -0.0726799000
_diffrn_orient_matrix_UB_22 0.0066680000
_diffrn_orient_matrix_UB_23 -0.0031255000
_diffrn_orient_matrix_UB_31 -0.0075031000
_diffrn_orient_matrix_UB_32 -0.0290719000
_diffrn_orient_matrix_UB_33 -0.0241112000
_diffrn_radiation_monochromator graphite
_diffrn_radiation_type MoK\a
_diffrn_radiation_wavelength 0.71073
_diffrn_reflns_av_R_equivalents 0.0430
_diffrn_reflns_av_unetI/netI 0.0449
_diffrn_reflns_Laue_measured_fraction_full 0.998
_diffrn_reflns_Laue_measured_fraction_max 0.998
_diffrn_reflns_limit_h_max 11
_diffrn_reflns_limit_h_min -11
_diffrn_reflns_limit_k_max 20
_diffrn_reflns_limit_k_min -20
_diffrn_reflns_limit_l_max 24
_diffrn_reflns_limit_l_min -24
_diffrn_reflns_number 20439
_diffrn_reflns_point_group_measured_fraction_full 0.998
_diffrn_reflns_point_group_measured_fraction_max 0.998
_diffrn_reflns_theta_full 24.999
_diffrn_reflns_theta_max 24.999
_diffrn_reflns_theta_min 2.986
_diffrn_source 'Enhance (Mo) X-ray Source'
_exptl_absorpt_coefficient_mu 2.419
_exptl_absorpt_correction_T_max 1.00000
_exptl_absorpt_correction_T_min 0.45824
_exptl_absorpt_correction_type multi-scan
_exptl_absorpt_process_details
;
CrysAlisPro, Agilent Technologies,
Version 1.171.36.32 (release 02-08-2013 CrysAlis171 .NET)
(compiled Aug  2 2013,16:46:58)
Empirical absorption correction using spherical harmonics,
 implemented in SCALE3 ABSPACK scaling algorithm.
;
_exptl_crystal_colour 'clear dark blue'
_exptl_crystal_colour_lustre clear
_exptl_crystal_colour_modifier dark
_exptl_crystal_colour_primary blue
_exptl_crystal_density_diffrn 1.261
_exptl_crystal_description block
_exptl_crystal_F_000 1312
_exptl_crystal_size_max 0.5
_exptl_crystal_size_mid 0.1
_exptl_crystal_size_min 0.07
_refine_diff_density_max 1.295
_refine_diff_density_min -2.933
_refine_diff_density_rms 0.148
_refine_ls_extinction_method none
_refine_ls_goodness_of_fit_ref 1.061
_refine_ls_hydrogen_treatment mixed
_refine_ls_matrix_type full
_refine_ls_number_parameters 329
_refine_ls_number_reflns 6095
_refine_ls_number_restraints 1
_refine_ls_restrained_S_all 1.061
_refine_ls_R_factor_all 0.0815
_refine_ls_R_factor_gt 0.0660
_refine_ls_shift/su_max 0.001
_refine_ls_shift/su_mean 0.000
_refine_ls_structure_factor_coef Fsqd
_refine_ls_weighting_details 'w=1/[\s^2^(Fo^2^)+(0.1150P)^2^+19.3958P] where P=(Fo^2^+2Fc^2^)/3'
_refine_ls_weighting_scheme calc
_refine_ls_wR_factor_gt 0.2029
_refine_ls_wR_factor_ref 0.2118
_reflns_Friedel_coverage 0.000
_reflns_number_gt 4864
_reflns_number_total 6095
_reflns_threshold_expression 'I > 2\s(I)'
_cod_data_source_file c6cc09676j2.cif
_cod_data_source_block 1
_cod_depositor_comments 'Adding full bibliography for 7119434--7119435.cif.'
_cod_original_cell_volume 3457.31(16)
_cod_database_code 7119435
_chemical_oxdiff_formula 'C H O N'
_shelx_space_group_comment
;
The symmetry employed for this shelxl refinement is uniquely defined
by the following loop, which should always be used as a source of
symmetry information in preference to the above space-group names.
They are only intended as comments.
;
_reflns_odcompleteness_completeness 99.81
_reflns_odcompleteness_iscentric 1
_reflns_odcompleteness_theta 27.42
_olex2_refinement_description
;
1. Fixed Uiso
 At 1.2 times of:
  All C(H) groups, All C(H,H) groups
2. Restrained distances
 H5-O5
 0.85 with sigma of 0.02
3.a Secondary CH2 refined with riding coordinates:
 C3(H3A,H3B), C10(H10A,H10B), C14(H14A,H14B), C21(H21A,H21B)
3.b Aromatic/amide H refined with riding coordinates:
 C1(H1), C2(H2), C5(H5A), C6(H6), C7(H7), C9(H9), C11(H11), C12(H12), C16(H16),
  C17(H17), C19(H19), C20(H20)
;
_shelx_shelxl_version_number 2014/7
_olex2_submission_special_instructions 'No special instructions were received'

loop_
_space_group_symop_operation_xyz
'x, y, z'
'-x, y+1/2, -z+1/2'
'-x, -y, -z'
'x, -y-1/2, z-1/2'

loop_
_atom_site_label
_atom_site_type_symbol
_atom_site_fract_x
_atom_site_fract_y
_atom_site_fract_z
_atom_site_U_iso_or_equiv
_atom_site_adp_type
_atom_site_occupancy
_atom_site_site_symmetry_order
_atom_site_calc_flag
_atom_site_refinement_flags_posn
Cu1 Cu 0.29918(6) 0.49341(4) 0.52393(3) 0.0150(2) Uani 1 1 d .
Cu2 Cu 0.00104(6) 0.52158(4) 0.42825(3) 0.0160(2) Uani 1 1 d .
O1 O 0.3127(4) 0.4043(2) 0.5816(2) 0.0240(9) Uani 1 1 d .
O2 O 0.1072(4) 0.4027(3) 0.62553(19) 0.0247(9) Uani 1 1 d .
O3 O 0.0498(5) 0.0626(3) 0.8334(2) 0.0349(11) Uani 1 1 d .
O4 O -0.1190(4) 0.0676(3) 0.8986(2) 0.0281(10) Uani 1 1 d .
O5 O 0.1230(4) 0.4598(2) 0.48512(18) 0.0159(8) Uani 1 1 d D
H5 H 0.132(7) 0.4111(13) 0.484(3) 0.028(19) Uiso 1 1 d D
N1 N 0.2778(5) 0.5902(3) 0.4681(2) 0.0198(10) Uani 1 1 d .
N2 N 0.1499(5) 0.6031(3) 0.4365(2) 0.0213(11) Uani 1 1 d .
N3 N 0.2845(5) 0.7015(3) 0.4188(2) 0.0241(11) Uani 1 1 d .
N4 N 0.5799(5) 0.9327(3) 0.0566(2) 0.0221(11) Uani 1 1 d .
N5 N 0.4557(5) 0.9601(3) 0.0778(2) 0.0187(10) Uani 1 1 d .
N6 N 0.5776(5) 0.9125(3) 0.1592(2) 0.0255(12) Uani 1 1 d .
C1 C 0.3559(6) 0.6505(4) 0.4569(3) 0.0234(13) Uani 1 1 d .
H1 H 0.4475 0.6569 0.4731 0.028 Uiso 1 1 calc R
C2 C 0.1566(6) 0.6708(4) 0.4081(3) 0.0258(13) Uani 1 1 d .
H2 H 0.0835 0.6943 0.3839 0.031 Uiso 1 1 calc R
C3 C 0.3321(7) 0.7751(4) 0.3925(3) 0.0293(14) Uani 1 1 d .
H3A H 0.4060 0.7961 0.4215 0.035 Uiso 1 1 calc R
H3B H 0.2559 0.8120 0.3903 0.035 Uiso 1 1 calc R
C4 C 0.3847(6) 0.7665(4) 0.3263(3) 0.0254(13) Uani 1 1 d .
C5 C 0.3518(7) 0.7044(4) 0.2857(3) 0.0338(15) Uani 1 1 d .
H5A H 0.2947 0.6649 0.2990 0.041 Uiso 1 1 calc R
C6 C 0.4029(8) 0.7006(5) 0.2257(4) 0.0415(18) Uani 1 1 d .
H6 H 0.3800 0.6588 0.1987 0.050 Uiso 1 1 calc R
C7 C 0.4885(7) 0.7593(4) 0.2057(3) 0.0371(16) Uani 1 1 d .
H7 H 0.5235 0.7564 0.1655 0.044 Uiso 1 1 calc R
C8 C 0.5219(6) 0.8219(4) 0.2454(3) 0.0294(15) Uani 1 1 d .
C9 C 0.4686(6) 0.8263(4) 0.3054(3) 0.0262(14) Uani 1 1 d .
H9 H 0.4889 0.8690 0.3317 0.031 Uiso 1 1 calc R
C10 C 0.6187(7) 0.8857(5) 0.2264(3) 0.0352(17) Uani 1 1 d .
H10A H 0.6147 0.9291 0.2559 0.042 Uiso 1 1 calc R
H10B H 0.7134 0.8665 0.2288 0.042 Uiso 1 1 calc R
C11 C 0.6492(6) 0.9053(4) 0.1070(3) 0.0269(14) Uani 1 1 d .
H11 H 0.7373 0.8833 0.1069 0.032 Uiso 1 1 calc R
C12 C 0.4577(6) 0.9469(4) 0.1393(3) 0.0279(14) Uani 1 1 d .
H12 H 0.3868 0.9595 0.1653 0.033 Uiso 1 1 calc R
C13 C 0.2262(6) 0.3767(4) 0.6178(3) 0.0252(13) Uani 1 1 d .
C14 C 0.2767(8) 0.3068(5) 0.6566(4) 0.051(2) Uani 1 1 d .
H14A H 0.3565 0.3223 0.6846 0.061 Uiso 1 1 calc R
H14B H 0.3079 0.2678 0.6273 0.061 Uiso 1 1 calc R
C15 C 0.1713(7) 0.2698(5) 0.6971(4) 0.044(2) Uani 1 1 d .
C16 C 0.1549(8) 0.2976(5) 0.7588(5) 0.055(2) Uani 1 1 d .
H16 H 0.2075 0.3396 0.7749 0.066 Uiso 1 1 calc R
C17 C 0.0598(9) 0.2625(5) 0.7960(4) 0.053(2) Uani 1 1 d .
H17 H 0.0517 0.2808 0.8374 0.064 Uiso 1 1 calc R
C18 C -0.0208(7) 0.2033(5) 0.7748(4) 0.043(2) Uani 1 1 d .
C19 C -0.0048(8) 0.1755(5) 0.7143(5) 0.057(3) Uani 1 1 d .
H19 H -0.0590 0.1338 0.6989 0.069 Uiso 1 1 calc R
C20 C 0.0913(8) 0.2084(5) 0.6751(4) 0.050(2) Uani 1 1 d .
H20 H 0.1006 0.1885 0.6342 0.060 Uiso 1 1 calc R
C21 C -0.1205(8) 0.1643(5) 0.8171(5) 0.059(3) Uani 1 1 d .
H21A H -0.2033 0.1490 0.7911 0.070 Uiso 1 1 calc R
H21B H -0.1478 0.2012 0.8490 0.070 Uiso 1 1 calc R
C22 C -0.0574(7) 0.0929(4) 0.8511(3) 0.0312(15) Uani 1 1 d .
Br1 Br 0.4043(3) 0.19710(13) 0.46669(11) 0.1614(10) Uani 1 1 d .

loop_
_atom_site_aniso_label
_atom_site_aniso_U_11
_atom_site_aniso_U_22
_atom_site_aniso_U_33
_atom_site_aniso_U_23
_atom_site_aniso_U_13
_atom_site_aniso_U_12
Cu1 0.0095(4) 0.0195(4) 0.0159(4) 0.0023(3) -0.0002(3) -0.0018(3)
Cu2 0.0104(4) 0.0218(4) 0.0157(4) 0.0017(3) 0.0010(3) 0.0005(3)
O1 0.0138(19) 0.029(2) 0.029(2) 0.0108(18) 0.0017(17) -0.0008(17)
O2 0.015(2) 0.035(2) 0.025(2) 0.0110(18) 0.0020(16) 0.0032(18)
O3 0.023(2) 0.046(3) 0.036(3) 0.014(2) 0.0024(19) 0.008(2)
O4 0.020(2) 0.037(3) 0.028(2) 0.007(2) 0.0032(18) -0.0037(19)
O5 0.0114(18) 0.017(2) 0.0193(19) -0.0017(16) 0.0010(15) -0.0014(16)
N1 0.012(2) 0.025(3) 0.021(2) 0.005(2) -0.0024(19) -0.004(2)
N2 0.013(2) 0.030(3) 0.020(2) 0.006(2) 0.0002(19) 0.002(2)
N3 0.021(3) 0.025(3) 0.027(3) 0.008(2) 0.005(2) -0.002(2)
N4 0.011(2) 0.033(3) 0.023(3) 0.005(2) 0.0072(19) 0.001(2)
N5 0.011(2) 0.025(3) 0.021(2) 0.001(2) 0.0029(18) 0.0007(19)
N6 0.016(2) 0.039(3) 0.021(3) 0.014(2) 0.000(2) -0.001(2)
C1 0.020(3) 0.027(3) 0.024(3) 0.006(2) 0.003(2) -0.003(2)
C2 0.020(3) 0.026(3) 0.031(3) 0.011(3) -0.001(2) -0.002(2)
C3 0.029(3) 0.026(3) 0.034(4) 0.007(3) 0.008(3) -0.006(3)
C4 0.019(3) 0.031(3) 0.026(3) 0.013(3) 0.000(2) 0.001(3)
C5 0.033(4) 0.030(4) 0.039(4) 0.006(3) 0.006(3) -0.006(3)
C6 0.045(4) 0.043(4) 0.036(4) -0.003(3) -0.001(3) -0.006(3)
C7 0.028(3) 0.050(4) 0.032(4) 0.012(3) 0.003(3) 0.002(3)
C8 0.023(3) 0.041(4) 0.024(3) 0.016(3) 0.001(3) 0.004(3)
C9 0.022(3) 0.030(3) 0.026(3) 0.014(3) -0.004(2) 0.001(3)
C10 0.024(3) 0.059(5) 0.022(3) 0.022(3) -0.002(3) -0.007(3)
C11 0.014(3) 0.040(4) 0.027(3) 0.011(3) 0.005(2) 0.004(3)
C12 0.018(3) 0.045(4) 0.021(3) 0.007(3) 0.004(2) 0.002(3)
C13 0.018(3) 0.028(3) 0.029(3) 0.007(3) 0.000(2) -0.001(3)
C14 0.028(4) 0.056(5) 0.070(5) 0.046(4) 0.016(4) 0.010(3)
C15 0.020(3) 0.052(5) 0.061(5) 0.040(4) 0.009(3) 0.010(3)
C16 0.040(4) 0.051(5) 0.073(6) 0.030(5) 0.008(4) 0.000(4)
C17 0.049(5) 0.055(5) 0.059(5) 0.025(4) 0.019(4) 0.014(4)
C18 0.023(3) 0.056(5) 0.049(5) 0.035(4) 0.006(3) 0.012(3)
C19 0.028(4) 0.060(5) 0.081(7) 0.042(5) -0.015(4) -0.006(4)
C20 0.039(4) 0.065(6) 0.046(5) 0.033(4) 0.000(3) 0.009(4)
C21 0.033(4) 0.065(6) 0.080(6) 0.047(5) 0.020(4) 0.018(4)
C22 0.022(3) 0.034(4) 0.037(4) 0.015(3) -0.002(3) -0.005(3)
Br1 0.214(2) 0.1205(15) 0.1397(17) -0.0238(12) -0.0516(16) 0.0298(15)

loop_
_atom_type_symbol
_atom_type_description
_atom_type_scat_dispersion_real
_atom_type_scat_dispersion_imag
_atom_type_scat_source
C C 0.0033 0.0016 'International Tables Vol C Tables 4.2.6.8 and 6.1.1.4'
H H 0.0000 0.0000 'International Tables Vol C Tables 4.2.6.8 and 6.1.1.4'
Br Br -0.2901 2.4595 'International Tables Vol C Tables 4.2.6.8 and 6.1.1.4'
Cu Cu 0.3201 1.2651 'International Tables Vol C Tables 4.2.6.8 and 6.1.1.4'
N N 0.0061 0.0033 'International Tables Vol C Tables 4.2.6.8 and 6.1.1.4'
O O 0.0106 0.0060 'International Tables Vol C Tables 4.2.6.8 and 6.1.1.4'

loop_
_geom_angle_atom_site_label_1
_geom_angle_atom_site_label_2
_geom_angle_atom_site_label_3
_geom_angle
_geom_angle_site_symmetry_1
_geom_angle_site_symmetry_3
O1 Cu1 N1 176.19(19) . .
O1 Cu1 N4 94.49(18) . 2_645
O1 Cu1 N5 87.32(19) . 4_576
O5 Cu1 O1 92.37(17) . .
O5 Cu1 N1 87.41(17) . .
O5 Cu1 N4 92.05(16) . 2_645
O5 Cu1 N5 167.23(18) . 4_576
N1 Cu1 N4 89.31(19) . 2_645
N5 Cu1 N1 92.05(19) 4_576 .
N5 Cu1 N4 100.70(18) 4_576 2_645
O2 Cu2 O4 93.41(18) 3_566 4_565
O2 Cu2 O5 94.17(15) 3_566 3_566
O2 Cu2 N2 86.21(18) 3_566 .
O4 Cu2 O5 91.55(15) 4_565 3_566
O4 Cu2 N2 163.92(18) 4_565 .
O5 Cu2 O2 171.86(17) . 3_566
O5 Cu2 O4 94.72(17) . 4_565
O5 Cu2 O5 85.45(15) . 3_566
O5 Cu2 N2 86.02(18) . .
N2 Cu2 O5 104.52(17) . 3_566
C13 O1 Cu1 130.6(4) . .
C13 O2 Cu2 128.0(4) . 3_566
C22 O4 Cu2 102.2(4) . 4_566
Cu1 O5 Cu2 125.2(2) . .
Cu1 O5 Cu2 97.17(16) . 3_566
Cu1 O5 H5 103(5) . .
Cu2 O5 Cu2 94.55(15) . 3_566
Cu2 O5 H5 103(5) 3_566 .
Cu2 O5 H5 126(5) . .
N2 N1 Cu1 117.2(3) . .
C1 N1 Cu1 135.5(4) . .
C1 N1 N2 107.1(5) . .
N1 N2 Cu2 122.8(4) . .
C2 N2 Cu2 129.8(4) . .
C2 N2 N1 106.7(5) . .
C1 N3 C2 105.6(5) . .
C1 N3 C3 128.7(5) . .
C2 N3 C3 125.7(5) . .
N5 N4 Cu1 124.1(4) . 2_655
C11 N4 Cu1 119.2(4) . 2_655
C11 N4 N5 105.8(5) . .
N4 N5 Cu1 126.5(4) . 4_575
C12 N5 Cu1 125.7(4) . 4_575
C12 N5 N4 107.7(5) . .
C11 N6 C10 128.0(5) . .
C12 N6 C10 126.1(5) . .
C12 N6 C11 105.9(5) . .
N1 C1 N3 110.2(5) . .
N1 C1 H1 124.9 . .
N3 C1 H1 124.9 . .
N2 C2 N3 110.3(5) . .
N2 C2 H2 124.8 . .
N3 C2 H2 124.8 . .
N3 C3 H3A 108.9 . .
N3 C3 H3B 108.9 . .
N3 C3 C4 113.2(5) . .
H3A C3 H3B 107.8 . .
C4 C3 H3A 108.9 . .
C4 C3 H3B 108.9 . .
C5 C4 C3 123.8(6) . .
C5 C4 C9 119.2(6) . .
C9 C4 C3 117.0(6) . .
C4 C5 H5A 119.6 . .
C6 C5 C4 120.7(6) . .
C6 C5 H5A 119.6 . .
C5 C6 H6 120.1 . .
C5 C6 C7 119.9(7) . .
C7 C6 H6 120.1 . .
C6 C7 H7 119.9 . .
C8 C7 C6 120.3(7) . .
C8 C7 H7 119.9 . .
C7 C8 C9 119.8(6) . .
C7 C8 C10 121.9(6) . .
C9 C8 C10 118.3(6) . .
C4 C9 H9 119.9 . .
C8 C9 C4 120.1(6) . .
C8 C9 H9 119.9 . .
N6 C10 C8 110.0(5) . .
N6 C10 H10A 109.7 . .
N6 C10 H10B 109.7 . .
C8 C10 H10A 109.7 . .
C8 C10 H10B 109.7 . .
H10A C10 H10B 108.2 . .
N4 C11 N6 111.2(5) . .
N4 C11 H11 124.4 . .
N6 C11 H11 124.4 . .
N5 C12 N6 109.4(5) . .
N5 C12 H12 125.3 . .
N6 C12 H12 125.3 . .
O1 C13 C14 114.8(5) . .
O2 C13 O1 126.6(6) . .
O2 C13 C14 118.6(5) . .
C13 C14 H14A 108.4 . .
C13 C14 H14B 108.4 . .
C13 C14 C15 115.6(6) . .
H14A C14 H14B 107.4 . .
C15 C14 H14A 108.4 . .
C15 C14 H14B 108.4 . .
C16 C15 C14 120.0(8) . .
C20 C15 C14 121.6(9) . .
C20 C15 C16 118.4(7) . .
C15 C16 H16 120.2 . .
C17 C16 C15 119.5(9) . .
C17 C16 H16 120.2 . .
C16 C17 H17 118.6 . .
C18 C17 C16 122.8(9) . .
C18 C17 H17 118.6 . .
C17 C18 C19 117.9(7) . .
C17 C18 C21 121.7(9) . .
C19 C18 C21 120.3(9) . .
C18 C19 H19 119.2 . .
C18 C19 C20 121.5(9) . .
C20 C19 H19 119.2 . .
C15 C20 C19 119.8(9) . .
C15 C20 H20 120.1 . .
C19 C20 H20 120.1 . .
C18 C21 H21A 109.1 . .
C18 C21 H21B 109.1 . .
C18 C21 C22 112.4(6) . .
H21A C21 H21B 107.9 . .
C22 C21 H21A 109.1 . .
C22 C21 H21B 109.1 . .
O3 C22 O4 122.6(6) . .
O3 C22 C21 120.9(6) . .
O4 C22 C21 116.5(6) . .

loop_
_geom_bond_atom_site_label_1
_geom_bond_atom_site_label_2
_geom_bond_distance
_geom_bond_site_symmetry_2
Cu1 O1 1.947(4) .
Cu1 O5 1.918(4) .
Cu1 N1 2.034(5) .
Cu1 N4 2.360(5) 2_645
Cu1 N5 1.984(5) 4_576
Cu2 O2 1.968(4) 3_566
Cu2 O4 1.993(4) 4_565
Cu2 O5 2.264(4) 3_566
Cu2 O5 1.928(4) .
Cu2 N2 2.006(5) .
O1 C13 1.261(7) .
O2 Cu2 1.968(4) 3_566
O2 C13 1.255(7) .
O3 C22 1.238(8) .
O4 Cu2 1.993(4) 4_566
O4 C22 1.270(8) .
O5 Cu2 2.264(4) 3_566
O5 H5 0.84(2) .
N1 N2 1.374(6) .
N1 C1 1.313(8) .
N2 C2 1.311(8) .
N3 C1 1.340(8) .
N3 C2 1.346(8) .
N3 C3 1.467(8) .
N4 Cu1 2.360(5) 2_655
N4 N5 1.390(6) .
N4 C11 1.293(8) .
N5 Cu1 1.984(5) 4_575
N5 C12 1.303(8) .
N6 C10 1.501(7) .
N6 C11 1.340(8) .
N6 C12 1.339(8) .
C1 H1 0.9300 .
C2 H2 0.9300 .
C3 H3A 0.9700 .
C3 H3B 0.9700 .
C3 C4 1.515(9) .
C4 C5 1.385(9) .
C4 C9 1.398(9) .
C5 H5A 0.9300 .
C5 C6 1.381(10) .
C6 H6 0.9300 .
C6 C7 1.387(10) .
C7 H7 0.9300 .
C7 C8 1.383(10) .
C8 C9 1.391(9) .
C8 C10 1.514(9) .
C9 H9 0.9300 .
C10 H10A 0.9700 .
C10 H10B 0.9700 .
C11 H11 0.9300 .
C12 H12 0.9300 .
C13 C14 1.509(9) .
C14 H14A 0.9700 .
C14 H14B 0.9700 .
C14 C15 1.512(9) .
C15 C16 1.394(13) .
C15 C20 1.368(12) .
C16 H16 0.9300 .
C16 C17 1.385(11) .
C17 H17 0.9300 .
C17 C18 1.337(13) .
C18 C19 1.370(13) .
C18 C21 1.510(10) .
C19 H19 0.9300 .
C19 C20 1.401(11) .
C20 H20 0.9300 .
C21 H21A 0.9700 .
C21 H21B 0.9700 .
C21 C22 1.522(9) .

loop_
_geom_hbond_atom_site_label_D
_geom_hbond_atom_site_label_H
_geom_hbond_atom_site_label_A
_geom_hbond_distance_DH
_geom_hbond_distance_HA
_geom_hbond_distance_DA
_geom_hbond_angle_DHA
_geom_hbond_site_symmetry_A
C1 H1 N4 0.93 2.59 3.224(8) 125.6 4_576
C1 H1 Br1 0.93 3.11 3.772(7) 129.8 3_666
C3 H3A Br1 0.97 2.86 3.774(7) 157.0 3_666
C11 H11 O3 0.93 2.50 3.125(8) 124.5 3_666

loop_
_geom_torsion_atom_site_label_1
_geom_torsion_atom_site_label_2
_geom_torsion_atom_site_label_3
_geom_torsion_atom_site_label_4
_geom_torsion
_geom_torsion_site_symmetry_1
_geom_torsion_site_symmetry_4
Cu1 O1 C13 O2 -1.0(10) . .
Cu1 O1 C13 C14 -179.0(5) . .
Cu1 N1 N2 Cu2 -13.3(6) . .
Cu1 N1 N2 C2 175.0(4) . .
Cu1 N1 C1 N3 -174.9(4) . .
Cu1 N4 N5 Cu1 38.7(6) 2_655 4_575
Cu1 N4 N5 C12 -143.8(4) 2_655 .
Cu1 N4 C11 N6 146.0(4) 2_655 .
Cu1 N5 C12 N6 177.7(4) 4_575 .
Cu2 O2 C13 O1 14.9(10) 3_566 .
Cu2 O2 C13 C14 -167.1(5) 3_566 .
Cu2 O4 C22 O3 0.4(8) 4_566 .
Cu2 O4 C22 C21 -178.4(6) 4_566 .
Cu2 N2 C2 N3 -169.6(4) . .
O1 C13 C14 C15 -176.3(7) . .
O2 C13 C14 C15 5.6(11) . .
N1 N2 C2 N3 1.3(7) . .
N2 N1 C1 N3 -0.7(7) . .
N3 C3 C4 C5 19.9(9) . .
N3 C3 C4 C9 -161.6(5) . .
N4 N5 C12 N6 0.2(7) . .
N5 N4 C11 N6 0.5(7) . .
C1 N1 N2 Cu2 171.3(4) . .
C1 N1 N2 C2 -0.4(6) . .
C1 N3 C2 N2 -1.8(7) . .
C1 N3 C3 C4 93.2(7) . .
C2 N3 C1 N1 1.5(7) . .
C2 N3 C3 C4 -85.8(7) . .
C3 N3 C1 N1 -177.6(6) . .
C3 N3 C2 N2 177.4(5) . .
C3 C4 C5 C6 179.6(6) . .
C3 C4 C9 C8 179.3(5) . .
C4 C5 C6 C7 0.2(11) . .
C5 C4 C9 C8 -2.1(9) . .
C5 C6 C7 C8 -0.6(11) . .
C6 C7 C8 C9 -0.4(10) . .
C6 C7 C8 C10 177.9(6) . .
C7 C8 C9 C4 1.8(9) . .
C7 C8 C10 N6 47.8(9) . .
C9 C4 C5 C6 1.1(10) . .
C9 C8 C10 N6 -133.8(6) . .
C10 N6 C11 N4 177.8(6) . .
C10 N6 C12 N5 -178.1(6) . .
C10 C8 C9 C4 -176.6(5) . .
C11 N4 N5 Cu1 -177.9(4) . 4_575
C11 N4 N5 C12 -0.4(7) . .
C11 N6 C10 C8 -114.0(7) . .
C11 N6 C12 N5 0.1(7) . .
C12 N6 C10 C8 63.8(9) . .
C12 N6 C11 N4 -0.4(8) . .
C13 C14 C15 C16 -86.4(9) . .
C13 C14 C15 C20 94.2(9) . .
C14 C15 C16 C17 -178.9(7) . .
C14 C15 C20 C19 179.7(6) . .
C15 C16 C17 C18 -1.6(12) . .
C16 C15 C20 C19 0.4(10) . .
C16 C17 C18 C19 1.8(12) . .
C16 C17 C18 C21 178.0(7) . .
C17 C18 C19 C20 -0.9(11) . .
C17 C18 C21 C22 -94.1(10) . .
C18 C19 C20 C15 -0.2(11) . .
C18 C21 C22 O3 -15.2(12) . .
C18 C21 C22 O4 163.6(7) . .
C19 C18 C21 C22 82.0(10) . .
C20 C15 C16 C17 0.5(11) . .
C21 C18 C19 C20 -177.2(7) . .
